data_7007355
loop_
_publ_author_name
'Bould, Jonathan'
'D\"orfler, Udo'
'Rath, Nigam P.'
'Barton, Lawrence'
'Kilner, Colin A.'
'Londesborough, Michael G. S.'
'Ormsby, Daniel L.'
'Kennedy, John D.'

_publ_section_title
;
 Macropolyhedral boron-containing cluster chemistry. A synthetic
 approach via the auto-fusion of [6,9-(SMe2)2-arachno-B10H12].
;
_journal_issue 31
_journal_name_full 'Dalton transactions (Cambridge, England : 2003)'
_journal_page_first 3752
_journal_page_last 3765
_journal_paper_doi 10.1039/b604295c
_journal_year 2006
_chemical_formula_sum 'C2 H18 B10 S'
_chemical_formula_weight 182.32
_chemical_name_common (5-(SMe2)-nido-B10H12)
_chemical_name_systematic ' ?'
_space_group_IT_number 19
_symmetry_cell_setting orthorhombic
_symmetry_space_group_name_Hall 'P 2ac 2ab'
_symmetry_space_group_name_H-M 'P 21 21 21'
_atom_sites_solution_hydrogens geom
_atom_sites_solution_primary direct
_atom_sites_solution_secondary difmap
_audit_creation_date 97-07-20
_audit_creation_method 'STADI4, X-RED'
_cell_angle_alpha 90.00
_cell_angle_beta 90.00
_cell_angle_gamma 90.00
_cell_formula_units_Z 4
_cell_length_a 5.7777(4)
_cell_length_b 12.9809(8)
_cell_length_c 15.0483(6)
_cell_measurement_reflns_used 80
_cell_measurement_temperature 160(2)
_cell_measurement_theta_max 39.4
_cell_measurement_theta_min 30.3
_cell_volume 1128.62(11)
_computing_cell_refinement 'STADI4 (STOE, 1996)'
_computing_data_collection 'STADI4 (STOE, 1996)'
_computing_data_reduction 'X-RED (STOE, 1996)'
_computing_molecular_graphics 'ORTEX (McArdle, 1995)'
_computing_publication_material 'local program'
_computing_structure_refinement 'SHELXL-97 (Sheldrick, 1997)'
_computing_structure_solution 'SHELXS-97 (Sheldrick, 1990)'
_diffrn_ambient_temperature 160(2)
_diffrn_measured_fraction_theta_full 0.970
_diffrn_measured_fraction_theta_max 0.970
_diffrn_measurement_device 'STOE STADI4 4-circle-diffractometer'
_diffrn_measurement_method
;
Scan width (omega) = 1.95 - 2.20, scan ratio 2theta:omega = 1.00
I(Net) and sigma(I) calculated according to Blessing (1987)
;
_diffrn_radiation_collimation '0.8 mm'
_diffrn_radiation_detector 'NaI(Tl) scintillation counter'
_diffrn_radiation_monochromator 'planar graphite'
_diffrn_radiation_polarisn_norm 90
_diffrn_radiation_source 'fine-focus sealed tube'
_diffrn_radiation_type CuK\a
_diffrn_radiation_wavelength 1.54184
_diffrn_reflns_av_R_equivalents 0.0000
_diffrn_reflns_av_sigmaI/netI 0.0177
_diffrn_reflns_limit_h_max 6
_diffrn_reflns_limit_h_min -6
_diffrn_reflns_limit_k_max 15
_diffrn_reflns_limit_k_min 0
_diffrn_reflns_limit_l_max 17
_diffrn_reflns_limit_l_min 0
_diffrn_reflns_number 1785
_diffrn_reflns_theta_full 64.45
_diffrn_reflns_theta_max 64.45
_diffrn_reflns_theta_min 4.50
_diffrn_standards_decay_% 5.3
_diffrn_standards_interval_time 60
_diffrn_standards_number 3
_exptl_absorpt_coefficient_mu 1.976
_exptl_absorpt_correction_T_max 0.6592
_exptl_absorpt_correction_T_min 0.5205
_exptl_absorpt_correction_type empirical
_exptl_crystal_colour colourless
_exptl_crystal_density_diffrn 1.073
_exptl_crystal_density_method 'not measured'
_exptl_crystal_description prism
_exptl_crystal_F_000 384
_exptl_crystal_size_max 0.38
_exptl_crystal_size_mid 0.30
_exptl_crystal_size_min 0.23
_refine_diff_density_max 0.170
_refine_diff_density_min -0.175
_refine_diff_density_rms 0.039
_refine_ls_abs_structure_details 'Flack H D (1983), Acta Cryst. A39, 876-881'
_refine_ls_abs_structure_Flack 0.002(19)
_refine_ls_extinction_method none
_refine_ls_goodness_of_fit_ref 1.048
_refine_ls_hydrogen_treatment mixed
_refine_ls_matrix_type full
_refine_ls_number_parameters 168
_refine_ls_number_reflns 1785
_refine_ls_number_restraints 0
_refine_ls_restrained_S_all 1.048
_refine_ls_R_factor_all 0.0306
_refine_ls_R_factor_gt 0.0298
_refine_ls_shift/su_max 0.001
_refine_ls_shift/su_mean 0.000
_refine_ls_structure_factor_coef Fsqd
_refine_ls_weighting_details 'w=1/[\s^2^(Fo^2^)+(0.0501P)^2^+0.3707P] where P=(Fo^2^+2Fc^2^)/3'
_refine_ls_weighting_scheme calc
_refine_ls_wR_factor_gt 0.0765
_refine_ls_wR_factor_ref 0.0773
_reflns_number_gt 1759
_reflns_number_total 1785
_reflns_threshold_expression >2sigma(I)
_cod_data_source_file b604295c.txt
_cod_data_source_block UDO11
_cod_depositor_comments
;
The following automatic conversions were performed:

'_refine_ls_weighting_scheme' value 'calc
w=1/[\s^2^(Fo^2^)+(0.0501P)^2^+0.3707P] where P=(Fo^2^+2Fc^2^)/3' was
changed to 'calc'. New tag '_refine_ls_weighting_details' was
created. The value of the new tag was set to
'w=1/[\s^2^(Fo^2^)+(0.0501P)^2^+0.3707P] where P=(Fo^2^+2Fc^2^)/3'.

Automatic conversion script
Id: cif_fix_values 3143 2015-03-26 13:38:13Z robertas 
;
_cod_database_code 7007355

loop_
_symmetry_equiv_pos_as_xyz
'x, y, z'
'x+1/2, -y+1/2, -z'
'-x, y+1/2, -z+1/2'
'-x+1/2, -y, z+1/2'

loop_
_atom_site_label
_atom_site_type_symbol
_atom_site_fract_x
_atom_site_fract_y
_atom_site_fract_z
_atom_site_U_iso_or_equiv
_atom_site_adp_type
_atom_site_occupancy
_atom_site_calc_flag
_atom_site_refinement_flags
_atom_site_disorder_assembly
_atom_site_disorder_group
B1 B -0.0934(4) 1.58119(16) 0.53259(15) 0.0191(5) Uani 1 d . . .
H1 H -0.264(4) 1.6190(15) 0.5179(13) 0.023(6) Uiso 1 d . . .
B2 B -0.0371(4) 1.53947(16) 0.64210(14) 0.0187(5) Uani 1 d . . .
H2 H -0.165(5) 1.5393(18) 0.6915(16) 0.041(7) Uiso 1 d . . .
B3 B -0.0456(4) 1.44728(17) 0.55570(15) 0.0178(5) Uani 1 d . . .
H3 H -0.183(5) 1.3858(19) 0.5505(16) 0.042(7) Uiso 1 d . . .
B4 B 0.0316(4) 1.49945(17) 0.44971(14) 0.0188(5) Uani 1 d . . .
H4 H -0.073(4) 1.4748(18) 0.3929(16) 0.031(6) Uiso 1 d . . .
B5 B 0.1073(4) 1.65007(17) 0.59980(14) 0.0198(5) Uani 1 d . . .
H56 H 0.317(4) 1.6266(17) 0.6029(14) 0.030(6) Uiso 1 d . . .
H5 H 0.089(4) 1.7324(16) 0.6177(13) 0.022(6) Uiso 1 d . . .
B6 B 0.2574(4) 1.55974(16) 0.66658(14) 0.0186(5) Uani 1 d . . .
H6 H 0.343(4) 1.5785(16) 0.7259(14) 0.028(6) Uiso 1 d . . .
B7 B 0.1840(4) 1.44452(15) 0.62896(14) 0.0167(5) Uani 1 d . . .
B8 B 0.2394(4) 1.42246(16) 0.51075(14) 0.0187(4) Uani 1 d . . .
H8 H 0.299(4) 1.3433(17) 0.4898(15) 0.033(6) Uiso 1 d . . .
H89 H 0.422(4) 1.4762(19) 0.5001(16) 0.034(7) Uiso 1 d . . .
B9 B 0.3209(4) 1.52457(17) 0.43706(14) 0.0202(5) Uani 1 d . . .
H9 H 0.429(4) 1.5156(18) 0.3822(16) 0.032(6) Uiso 1 d . . .
H910 H 0.356(5) 1.6116(19) 0.4700(16) 0.038(7) Uiso 1 d . . .
B10 B 0.1311(4) 1.62765(16) 0.46633(15) 0.0201(5) Uani 1 d . . .
H10 H 0.107(4) 1.6926(16) 0.4257(13) 0.022(5) Uiso 1 d . . .
S7 S 0.20829(8) 1.33655(3) 0.71203(3) 0.01884(15) Uani 1 d . . .
C71 C 0.5145(4) 1.32294(18) 0.72508(14) 0.0321(5) Uani 1 d . . .
H71A H 0.5475 1.2624 0.7618 0.048 Uiso 1 calc R . .
H71B H 0.5772 1.3846 0.7540 0.048 Uiso 1 calc R . .
H71C H 0.5867 1.3144 0.6666 0.048 Uiso 1 calc R . .
C72 C 0.1391(4) 1.21946(14) 0.65559(14) 0.0295(5) Uani 1 d . . .
H72A H 0.2322 1.2142 0.6013 0.044 Uiso 1 calc R . .
H72B H -0.0256 1.2192 0.6400 0.044 Uiso 1 calc R . .
H72C H 0.1729 1.1608 0.6944 0.044 Uiso 1 calc R . .

loop_
_atom_site_aniso_label
_atom_site_aniso_U_11
_atom_site_aniso_U_22
_atom_site_aniso_U_33
_atom_site_aniso_U_23
_atom_site_aniso_U_13
_atom_site_aniso_U_12
B1 0.0131(11) 0.0185(10) 0.0258(11) 0.0005(9) -0.0029(9) 0.0001(9)
B2 0.0157(12) 0.0197(10) 0.0207(10) -0.0043(8) 0.0019(9) 0.0012(9)
B3 0.0128(11) 0.0190(10) 0.0217(10) -0.0026(8) 0.0010(9) -0.0004(8)
B4 0.0176(12) 0.0187(10) 0.0200(10) 0.0021(8) -0.0019(9) -0.0023(9)
B5 0.0137(11) 0.0190(10) 0.0267(10) -0.0015(9) -0.0033(9) -0.0004(9)
B6 0.0142(12) 0.0215(10) 0.0201(10) -0.0013(8) -0.0020(9) -0.0002(9)
B7 0.0148(11) 0.0172(9) 0.0180(10) 0.0001(8) 0.0015(9) 0.0009(9)
B8 0.0146(12) 0.0213(10) 0.0202(10) 0.0001(8) 0.0033(9) 0.0012(9)
B9 0.0171(13) 0.0241(10) 0.0194(10) 0.0021(8) 0.0011(9) -0.0002(9)
B10 0.0164(11) 0.0184(10) 0.0256(11) 0.0034(8) -0.0057(9) -0.0030(9)
S7 0.0204(3) 0.0184(2) 0.0177(2) 0.00062(17) 0.00224(17) 0.00055(18)
C71 0.0212(11) 0.0381(11) 0.0371(12) 0.0136(10) -0.0004(9) 0.0059(10)
C72 0.0443(15) 0.0155(9) 0.0287(11) -0.0007(8) -0.0040(10) -0.0018(9)

loop_
_atom_type_symbol
_atom_type_description
_atom_type_scat_dispersion_real
_atom_type_scat_dispersion_imag
_atom_type_scat_source
C C 0.0181 0.0091 'International Tables Vol C Tables 4.2.6.8 and 6.1.1.4'
B B 0.0090 0.0039 'International Tables Vol C Tables 4.2.6.8 and 6.1.1.4'
H H 0.0000 0.0000 'International Tables Vol C Tables 4.2.6.8 and 6.1.1.4'
S S 0.3331 0.5567 'International Tables Vol C Tables 4.2.6.8 and 6.1.1.4'

loop_
_geom_angle_atom_site_label_1
_geom_angle_atom_site_label_2
_geom_angle_atom_site_label_3
_geom_angle
_geom_angle_site_symmetry_1
_geom_angle_site_symmetry_3
_geom_angle_publ_flag
B10 B1 B2 120.20(17) . . ?
B10 B1 B5 70.52(13) . . ?
B2 B1 B5 60.23(12) . . ?
B10 B1 B4 60.42(12) . . ?
B2 B1 B4 113.23(15) . . ?
B5 B1 B4 115.54(16) . . ?
B10 B1 B3 109.35(16) . . ?
B2 B1 B3 59.56(12) . . ?
B5 B1 B3 106.04(15) . . ?
B4 B1 B3 59.90(12) . . ?
B10 B1 H1 112.9(11) . . ?
B2 B1 H1 118.7(11) . . ?
B5 B1 H1 117.6(10) . . ?
B4 B1 H1 118.5(11) . . ?
B3 B1 H1 126.7(11) . . ?
B6 B2 B1 109.12(16) . . ?
B6 B2 B3 106.36(15) . . ?
B1 B2 B3 61.04(12) . . ?
B6 B2 B5 60.05(12) . . ?
B1 B2 B5 60.29(12) . . ?
B3 B2 B5 107.23(15) . . ?
B6 B2 B7 55.60(11) . . ?
B1 B2 B7 103.89(15) . . ?
B3 B2 B7 58.08(12) . . ?
B5 B2 B7 100.48(15) . . ?
B6 B2 H2 122.2(14) . . ?
B1 B2 H2 122.2(14) . . ?
B3 B2 H2 120.0(14) . . ?
B5 B2 H2 125.9(13) . . ?
B7 B2 H2 125.5(13) . . ?
B7 B3 B2 61.50(12) . . ?
B7 B3 B4 112.70(16) . . ?
B2 B3 B4 113.11(15) . . ?
B7 B3 B1 105.21(15) . . ?
B2 B3 B1 59.40(12) . . ?
B4 B3 B1 59.92(12) . . ?
B7 B3 B8 62.32(13) . . ?
B2 B3 B8 111.75(15) . . ?
B4 B3 B8 60.48(12) . . ?
B1 B3 B8 103.90(15) . . ?
B7 B3 H3 124.8(13) . . ?
B2 B3 H3 123.4(13) . . ?
B4 B3 H3 112.4(12) . . ?
B1 B3 H3 124.4(14) . . ?
B8 B3 H3 119.2(14) . . ?
B9 B4 B10 61.45(13) . . ?
B9 B4 B3 114.46(16) . . ?
B10 B4 B3 108.02(15) . . ?
B9 B4 B1 110.99(16) . . ?
B10 B4 B1 58.51(12) . . ?
B3 B4 B1 60.17(12) . . ?
B9 B4 B8 60.98(13) . . ?
B10 B4 B8 103.33(15) . . ?
B3 B4 B8 60.30(12) . . ?
B1 B4 B8 103.95(15) . . ?
B9 B4 H4 120.5(13) . . ?
B10 B4 H4 124.2(12) . . ?
B3 B4 H4 116.6(12) . . ?
B1 B4 H4 119.7(13) . . ?
B8 B4 H4 126.9(12) . . ?
B6 B5 B2 59.48(12) . . ?
B6 B5 B1 107.99(15) . . ?
B2 B5 B1 59.48(12) . . ?
B6 B5 B10 115.62(14) . . ?
B2 B5 B10 105.65(14) . . ?
B1 B5 B10 53.92(11) . . ?
B6 B5 H56 48.9(10) . . ?
B2 B5 H56 104.1(10) . . ?
B1 B5 H56 122.0(10) . . ?
B10 B5 H56 86.4(10) . . ?
B6 B5 H5 123.2(11) . . ?
B2 B5 H5 130.2(11) . . ?
B1 B5 H5 124.1(12) . . ?
B10 B5 H5 112.7(11) . . ?
H56 B5 H5 108.7(16) . . ?
B7 B6 B2 62.98(13) . . ?
B7 B6 B5 106.20(16) . . ?
B2 B6 B5 60.47(13) . . ?
B7 B6 H56 114.1(10) . . ?
B2 B6 H56 101.4(11) . . ?
B5 B6 H56 44.9(10) . . ?
B7 B6 H6 128.5(11) . . ?
B2 B6 H6 132.0(13) . . ?
B5 B6 H6 124.0(12) . . ?
H56 B6 H6 109.6(15) . . ?
B6 B7 B3 113.38(15) . . ?
B6 B7 B2 61.42(12) . . ?
B3 B7 B2 60.42(12) . . ?
B6 B7 B8 115.43(15) . . ?
B3 B7 B8 61.08(12) . . ?
B2 B7 B8 109.92(15) . . ?
B6 B7 S7 115.25(14) . . ?
B3 B7 S7 119.79(14) . . ?
B2 B7 S7 119.55(14) . . ?
B8 B7 S7 121.05(13) . . ?
B9 B8 B3 109.82(16) . . ?
B9 B8 B4 56.80(12) . . ?
B3 B8 B4 59.22(12) . . ?
B9 B8 B7 122.14(15) . . ?
B3 B8 B7 56.60(12) . . ?
B4 B8 B7 106.89(15) . . ?
B9 B8 H8 114.8(11) . . ?
B3 B8 H8 123.1(12) . . ?
B4 B8 H8 124.3(12) . . ?
B7 B8 H8 117.9(11) . . ?
B9 B8 H89 45.6(11) . . ?
B3 B8 H89 134.7(11) . . ?
B4 B8 H89 100.6(11) . . ?
B7 B8 H89 100.5(11) . . ?
H8 B8 H89 102.0(16) . . ?
B4 B9 B10 61.05(13) . . ?
B4 B9 B8 62.22(13) . . ?
B10 B9 B8 103.90(16) . . ?
B4 B9 H89 105.7(12) . . ?
B10 B9 H89 117.8(11) . . ?
B8 B9 H89 45.4(11) . . ?
B4 B9 H9 130.7(13) . . ?
B10 B9 H9 130.4(13) . . ?
B8 B9 H9 124.4(13) . . ?
H89 B9 H9 104.9(17) . . ?
B4 B9 H910 106.6(13) . . ?
B10 B9 H910 47.5(13) . . ?
B8 B9 H910 117.8(11) . . ?
H89 B9 H910 94.4(16) . . ?
H9 B9 H910 108.6(18) . . ?
B1 B10 B4 61.06(12) . . ?
B1 B10 B9 109.81(15) . . ?
B4 B10 B9 57.50(12) . . ?
B1 B10 B5 55.57(11) . . ?
B4 B10 B5 104.53(14) . . ?
B9 B10 B5 113.11(14) . . ?
B1 B10 H910 130.9(11) . . ?
B4 B10 H910 100.2(11) . . ?
B9 B10 H910 44.4(11) . . ?
B5 B10 H910 92.7(11) . . ?
B1 B10 H10 120.9(12) . . ?
B4 B10 H10 128.8(11) . . ?
B9 B10 H10 122.6(12) . . ?
B5 B10 H10 116.8(11) . . ?
H910 B10 H10 106.3(16) . . ?
B5 H56 B6 86.2(15) . . ?
B8 H89 B9 89.1(16) . . ?
B9 H910 B10 88.1(17) . . ?
C72 S7 C71 100.92(12) . . ?
C72 S7 B7 107.52(9) . . ?
C71 S7 B7 102.71(10) . . ?

loop_
_geom_bond_atom_site_label_1
_geom_bond_atom_site_label_2
_geom_bond_distance
_geom_bond_site_symmetry_2
_geom_bond_publ_flag
B1 B10 1.744(3) . ?
B1 B2 1.765(3) . ?
B1 B5 1.780(3) . ?
B1 B4 1.790(3) . ?
B1 B3 1.794(3) . ?
B1 H1 1.12(2) . ?
B2 B6 1.761(3) . ?
B2 B3 1.768(3) . ?
B2 B5 1.778(3) . ?
B2 B7 1.786(3) . ?
B2 H2 1.05(3) . ?
B3 B7 1.725(3) . ?
B3 B4 1.789(3) . ?
B3 B8 1.809(3) . ?
B3 H3 1.13(3) . ?
B4 B9 1.714(3) . ?
B4 B10 1.778(3) . ?
B4 B8 1.812(3) . ?
B4 H4 1.09(2) . ?
B5 B6 1.771(3) . ?
B5 B10 2.034(3) . ?
B5 H56 1.25(2) . ?
B5 H5 1.11(2) . ?
B6 B7 1.654(3) . ?
B6 H56 1.34(2) . ?
B6 H6 1.05(2) . ?
B7 B8 1.830(3) . ?
B7 S7 1.883(2) . ?
B8 B9 1.791(3) . ?
B8 H8 1.13(2) . ?
B8 H89 1.28(3) . ?
B9 B10 1.785(3) . ?
B9 H89 1.28(2) . ?
B9 H9 1.04(2) . ?
B9 H910 1.25(2) . ?
B10 H910 1.32(3) . ?
B10 H10 1.05(2) . ?
S7 C72 1.7863(19) . ?
S7 C71 1.789(2) . ?
